data_7244382
loop_
_publ_author_name
'Li, Jianxiao'
'He, Dan'
'Lin, Zidong'
'Cen, Liying'
'Wu, Wanqing'
'Jiang, Huanfeng'

_publ_section_title
;
 NHC--palladium-catalyzed ionic liquid-accelerated regioselective
 oxyarylation of alkynes with diaryl ethers
;
_journal_issue 5
_journal_name_full 'Green Chemistry'
_journal_page_first 1983
_journal_page_last 1988
_journal_paper_doi 10.1039/D1GC04556C
_journal_volume 24
_journal_year 2022
_chemical_formula_moiety 'C17 H12 N2 O'
_chemical_formula_sum 'C17 H12 N2 O'
_chemical_formula_weight 260.29
_space_group_crystal_system monoclinic
_space_group_IT_number 14
_space_group_name_Hall '-P 2ybc'
_space_group_name_H-M_alt 'P 1 21/c 1'
_atom_sites_solution_hydrogens geom
_atom_sites_solution_primary dual
_audit_creation_date 2020-11-13
_audit_creation_method
;
Olex2 1.2
(compiled 2018.05.29 svn.r3508 for OlexSys, GUI svn.r5506)
;
_audit_update_record
;
2020-11-27 deposited with the CCDC.	2022-02-10 downloaded from the CCDC.
;
_cell_angle_alpha 90
_cell_angle_beta 100.273(2)
_cell_angle_gamma 90
_cell_formula_units_Z 4
_cell_length_a 12.0038(6)
_cell_length_b 12.5724(6)
_cell_length_c 8.9600(4)
_cell_measurement_reflns_used 4988
_cell_measurement_temperature 150
_cell_measurement_theta_max 26.364
_cell_measurement_theta_min 2.366
_cell_volume 1330.54(11)
_computing_cell_refinement 'SAINT V8.40A (?, 2016)'
_computing_data_reduction 'SAINT V8.40A (?, 2016)'
_computing_molecular_graphics 'Olex2 (Dolomanov et al., 2009)'
_computing_publication_material 'Olex2 (Dolomanov et al., 2009)'
_computing_structure_refinement 'ShelXL (Sheldrick, 2015)'
_computing_structure_solution 'XT (Sheldrick, 2015)'
_diffrn_ambient_temperature 150.0
_diffrn_measured_fraction_theta_full 0.986
_diffrn_measured_fraction_theta_max 0.983
_diffrn_measurement_device_type 'Bruker D8 VENTURE'
_diffrn_measurement_method '\f and \w scans'
_diffrn_radiation_type MoK\a
_diffrn_radiation_wavelength 0.71073
_diffrn_reflns_av_R_equivalents 0.0413
_diffrn_reflns_av_unetI/netI 0.0329
_diffrn_reflns_Laue_measured_fraction_full 0.986
_diffrn_reflns_Laue_measured_fraction_max 0.983
_diffrn_reflns_limit_h_max 15
_diffrn_reflns_limit_h_min -15
_diffrn_reflns_limit_k_max 15
_diffrn_reflns_limit_k_min -15
_diffrn_reflns_limit_l_max 11
_diffrn_reflns_limit_l_min -11
_diffrn_reflns_number 13015
_diffrn_reflns_point_group_measured_fraction_full 0.986
_diffrn_reflns_point_group_measured_fraction_max 0.983
_diffrn_reflns_theta_full 25.242
_diffrn_reflns_theta_max 26.400
_diffrn_reflns_theta_min 2.366
_diffrn_standards_number 0
_exptl_absorpt_coefficient_mu 0.083
_exptl_absorpt_correction_T_max 0.7454
_exptl_absorpt_correction_T_min 0.6757
_exptl_absorpt_correction_type multi-scan
_exptl_absorpt_process_details
'SADABS-2016/2 (Bruker,2016/2) was used for absorption correction. wR2(int) was 0.1260 before and 0.0464 after correction. The Ratio of minimum to maximum transmission is 0.9065. The \l/2 correction factor is Not present.'
_exptl_crystal_colour colourless
_exptl_crystal_colour_primary colourless
_exptl_crystal_density_diffrn 1.299
_exptl_crystal_description block
_exptl_crystal_F_000 544
_exptl_crystal_size_max 0.16
_exptl_crystal_size_mid 0.12
_exptl_crystal_size_min 0.08
_refine_diff_density_max 0.172
_refine_diff_density_min -0.188
_refine_diff_density_rms 0.039
_refine_ls_extinction_method none
_refine_ls_goodness_of_fit_ref 1.065
_refine_ls_hydrogen_treatment constr
_refine_ls_matrix_type full
_refine_ls_number_parameters 182
_refine_ls_number_reflns 2687
_refine_ls_number_restraints 0
_refine_ls_restrained_S_all 1.065
_refine_ls_R_factor_all 0.0601
_refine_ls_R_factor_gt 0.0399
_refine_ls_shift/su_max 0.000
_refine_ls_shift/su_mean 0.000
_refine_ls_structure_factor_coef Fsqd
_refine_ls_weighting_details 'w=1/[\s^2^(Fo^2^)+(0.0369P)^2^+0.4470P] where P=(Fo^2^+2Fc^2^)/3'
_refine_ls_weighting_scheme calc
_refine_ls_wR_factor_gt 0.0875
_refine_ls_wR_factor_ref 0.1011
_reflns_Friedel_coverage 0.000
_reflns_number_gt 2075
_reflns_number_total 2687
_reflns_threshold_expression 'I > 2\s(I)'
_cod_data_source_file d1gc04556c2.cif
_cod_data_source_block aa-9
_cod_depositor_comments 'Adding full bibliography for 7244382.cif.'
_cod_database_code 7244382
_shelx_shelxl_version_number 2018/3
_shelx_space_group_comment
;
The symmetry employed for this shelxl refinement is uniquely defined
by the following loop, which should always be used as a source of
symmetry information in preference to the above space-group names.
They are only intended as comments.
;
_shelx_estimated_absorpt_t_max 0.993
_shelx_estimated_absorpt_t_min 0.987
_olex2_refinement_description
;
1. Fixed Uiso
 At 1.2 times of:
  All C(H) groups
 At 1.5 times of:
  All C(H,H,H) groups
2.a Aromatic/amide H refined with riding coordinates:
 C12(H12), C13(H13), C16(H16), C15(H15), C1(H1), C5(H5), C3(H3), C2(H2), C4(H4)
2.b Idealised Me refined as rotating group:
 C10(H10A,H10B,H10C)
;
_olex2_submission_special_instructions 'No special instructions were received'

loop_
_space_group_symop_operation_xyz
'x, y, z'
'-x, y+1/2, -z+1/2'
'-x, -y, -z'
'x, -y-1/2, z-1/2'

loop_
_atom_site_label
_atom_site_type_symbol
_atom_site_fract_x
_atom_site_fract_y
_atom_site_fract_z
_atom_site_U_iso_or_equiv
_atom_site_adp_type
_atom_site_occupancy
_atom_site_site_symmetry_order
_atom_site_calc_flag
_atom_site_refinement_flags_posn
_atom_site_refinement_flags_adp
_atom_site_refinement_flags_occupancy
_atom_site_disorder_assembly
_atom_site_disorder_group
O1 O 0.54546(8) 0.66623(8) 0.54551(11) 0.0311(3) Uani 1 1 d . . . . .
N1 N 0.47964(10) 0.66801(10) 0.39820(14) 0.0327(3) Uani 1 1 d . . . . .
C8 C 0.62878(11) 0.55547(11) 0.40607(16) 0.0252(3) Uani 1 1 d . . . . .
C11 C 0.70881(11) 0.48201(11) 0.35167(16) 0.0253(3) Uani 1 1 d . . . . .
C6 C 0.70894(11) 0.58762(11) 0.69415(16) 0.0269(3) Uani 1 1 d . . . . .
C14 C 0.86095(12) 0.34201(11) 0.25459(16) 0.0288(3) Uani 1 1 d . . . . .
C12 C 0.82461(12) 0.50477(11) 0.37671(16) 0.0274(3) Uani 1 1 d . . . . .
H12 H 0.851410 0.568960 0.426473 0.033 Uiso 1 1 calc R . . . .
C13 C 0.90059(12) 0.43524(12) 0.33013(16) 0.0293(3) Uani 1 1 d . . . . .
H13 H 0.979297 0.450812 0.349400 0.035 Uiso 1 1 calc R . . . .
C9 C 0.52946(12) 0.60204(11) 0.31833(16) 0.0277(3) Uani 1 1 d . . . . .
C7 C 0.63386(11) 0.59864(11) 0.54686(16) 0.0263(3) Uani 1 1 d . . . . .
C16 C 0.67040(12) 0.38936(12) 0.27380(17) 0.0312(3) Uani 1 1 d . . . . .
H16 H 0.591685 0.373842 0.254162 0.037 Uiso 1 1 calc R . . . .
C15 C 0.74540(13) 0.31975(12) 0.22476(18) 0.0333(4) Uani 1 1 d . . . . .
H15 H 0.718311 0.257087 0.171007 0.040 Uiso 1 1 calc R . . . .
C1 C 0.77315(13) 0.49596(12) 0.73058(17) 0.0318(3) Uani 1 1 d . . . . .
H1 H 0.770295 0.440192 0.658459 0.038 Uiso 1 1 calc R . . . .
C5 C 0.71405(14) 0.66834(13) 0.80180(17) 0.0361(4) Uani 1 1 d . . . . .
H5 H 0.670283 0.731051 0.778308 0.043 Uiso 1 1 calc R . . . .
N2 N 0.99800(13) 0.20573(13) 0.16807(19) 0.0545(4) Uani 1 1 d . . . . .
C10 C 0.48316(13) 0.58776(13) 0.15320(17) 0.0350(4) Uani 1 1 d . . . . .
H10A H 0.450498 0.516417 0.135975 0.053 Uiso 1 1 calc GR . . . .
H10B H 0.544278 0.596346 0.094822 0.053 Uiso 1 1 calc GR . . . .
H10C H 0.424369 0.641148 0.120611 0.053 Uiso 1 1 calc GR . . . .
C17 C 0.93868(13) 0.26716(13) 0.20644(19) 0.0370(4) Uani 1 1 d . . . . .
C3 C 0.84584(14) 0.56704(14) 0.97788(18) 0.0408(4) Uani 1 1 d . . . . .
H3 H 0.892699 0.559980 1.074683 0.049 Uiso 1 1 calc R . . . .
C2 C 0.84122(14) 0.48611(13) 0.87208(18) 0.0388(4) Uani 1 1 d . . . . .
H2 H 0.884959 0.423498 0.896632 0.047 Uiso 1 1 calc R . . . .
C4 C 0.78234(15) 0.65776(14) 0.94243(18) 0.0420(4) Uani 1 1 d . . . . .
H4 H 0.785506 0.713292 1.014965 0.050 Uiso 1 1 calc R . . . .

loop_
_atom_site_aniso_label
_atom_site_aniso_U_11
_atom_site_aniso_U_22
_atom_site_aniso_U_33
_atom_site_aniso_U_23
_atom_site_aniso_U_13
_atom_site_aniso_U_12
O1 0.0293(5) 0.0309(6) 0.0326(5) -0.0031(4) 0.0042(4) 0.0070(4)
N1 0.0295(6) 0.0344(7) 0.0325(7) 0.0002(6) 0.0011(5) 0.0051(6)
C8 0.0239(7) 0.0217(7) 0.0304(7) 0.0002(6) 0.0059(6) -0.0023(6)
C11 0.0243(7) 0.0244(7) 0.0274(7) 0.0012(6) 0.0050(6) -0.0005(6)
C6 0.0258(7) 0.0264(7) 0.0295(7) 0.0008(6) 0.0077(6) -0.0013(6)
C14 0.0283(7) 0.0282(8) 0.0312(7) 0.0021(6) 0.0090(6) 0.0040(6)
C12 0.0275(7) 0.0269(7) 0.0275(7) -0.0026(6) 0.0038(6) -0.0044(6)
C13 0.0221(7) 0.0342(8) 0.0315(8) 0.0011(6) 0.0047(6) -0.0010(6)
C9 0.0248(7) 0.0251(7) 0.0332(8) 0.0004(6) 0.0053(6) -0.0023(6)
C7 0.0235(7) 0.0227(7) 0.0339(8) 0.0014(6) 0.0085(6) 0.0010(6)
C16 0.0232(7) 0.0286(8) 0.0420(9) -0.0052(7) 0.0067(6) -0.0033(6)
C15 0.0313(8) 0.0274(8) 0.0422(9) -0.0068(7) 0.0093(7) -0.0031(6)
C1 0.0349(8) 0.0288(8) 0.0324(8) 0.0009(6) 0.0077(6) 0.0022(6)
C5 0.0389(9) 0.0336(8) 0.0354(8) -0.0042(7) 0.0059(7) 0.0060(7)
N2 0.0450(9) 0.0436(9) 0.0795(12) -0.0066(8) 0.0234(8) 0.0110(7)
C10 0.0319(8) 0.0376(9) 0.0344(8) -0.0002(7) 0.0025(7) -0.0016(7)
C17 0.0331(8) 0.0337(9) 0.0456(9) 0.0001(7) 0.0106(7) 0.0012(7)
C3 0.0408(9) 0.0512(10) 0.0296(8) 0.0048(7) 0.0040(7) 0.0003(8)
C2 0.0403(9) 0.0381(9) 0.0372(9) 0.0082(7) 0.0046(7) 0.0079(7)
C4 0.0496(10) 0.0435(10) 0.0326(8) -0.0067(7) 0.0064(8) 0.0003(8)

loop_
_atom_type_symbol
_atom_type_description
_atom_type_scat_dispersion_real
_atom_type_scat_dispersion_imag
_atom_type_scat_source
C C 0.0033 0.0016 'International Tables Vol C Tables 4.2.6.8 and 6.1.1.4'
H H 0.0000 0.0000 'International Tables Vol C Tables 4.2.6.8 and 6.1.1.4'
N N 0.0061 0.0033 'International Tables Vol C Tables 4.2.6.8 and 6.1.1.4'
O O 0.0106 0.0060 'International Tables Vol C Tables 4.2.6.8 and 6.1.1.4'

loop_
_geom_angle_atom_site_label_1
_geom_angle_atom_site_label_2
_geom_angle_atom_site_label_3
_geom_angle
_geom_angle_site_symmetry_1
_geom_angle_site_symmetry_3
_geom_angle_publ_flag
C7 O1 N1 108.92(10) . . ?
C9 N1 O1 105.49(11) . . ?
C9 C8 C11 127.00(13) . . ?
C7 C8 C11 129.01(13) . . ?
C7 C8 C9 103.92(12) . . ?
C12 C11 C8 120.39(12) . . ?
C16 C11 C8 120.77(12) . . ?
C16 C11 C12 118.84(13) . . ?
C1 C6 C7 121.00(13) . . ?
C1 C6 C5 119.09(13) . . ?
C5 C6 C7 119.88(13) . . ?
C13 C14 C17 120.67(13) . . ?
C15 C14 C13 120.26(13) . . ?
C15 C14 C17 119.07(14) . . ?
C13 C12 C11 120.91(13) . . ?
C12 C13 C14 119.50(13) . . ?
N1 C9 C8 112.11(12) . . ?
N1 C9 C10 119.47(13) . . ?
C8 C9 C10 128.35(13) . . ?
O1 C7 C8 109.56(12) . . ?
O1 C7 C6 114.91(12) . . ?
C8 C7 C6 135.53(13) . . ?
C15 C16 C11 120.82(13) . . ?
C16 C15 C14 119.63(14) . . ?
C2 C1 C6 119.99(14) . . ?
C4 C5 C6 120.44(15) . . ?
N2 C17 C14 178.10(17) . . ?
C4 C3 C2 119.84(15) . . ?
C3 C2 C1 120.37(15) . . ?
C3 C4 C5 120.27(15) . . ?

loop_
_geom_bond_atom_site_label_1
_geom_bond_atom_site_label_2
_geom_bond_distance
_geom_bond_site_symmetry_2
_geom_bond_publ_flag
O1 N1 1.4125(15) . ?
O1 C7 1.3578(16) . ?
N1 C9 1.3078(19) . ?
C8 C11 1.4766(19) . ?
C8 C9 1.4311(19) . ?
C8 C7 1.365(2) . ?
C11 C12 1.3976(19) . ?
C11 C16 1.393(2) . ?
C6 C7 1.4660(19) . ?
C6 C1 1.392(2) . ?
C6 C5 1.394(2) . ?
C14 C13 1.394(2) . ?
C14 C15 1.393(2) . ?
C14 C17 1.444(2) . ?
C12 C13 1.381(2) . ?
C9 C10 1.496(2) . ?
C16 C15 1.382(2) . ?
C1 C2 1.386(2) . ?
C5 C4 1.382(2) . ?
N2 C17 1.144(2) . ?
C3 C2 1.385(2) . ?
C3 C4 1.377(2) . ?
